data_2226468
loop_
_publ_author_name
'Li, Yu-Feng'
'Sheng, Wen-Hai'
'Jian, Fang-Fang'

_publ_section_title
;
 Ethyl 3-(4-methylbenzylidene)carbazate
;
_journal_coeditor_code HB5473
_journal_issue 7
_journal_name_full 'Acta Crystallographica Section E'
_journal_page_first o1565
_journal_paper_doi 10.1107/S1600536810020623
_journal_volume 66
_journal_year 2010
_chemical_formula_iupac 'C11 H14 N2 O2'
_chemical_formula_moiety 'C11 H14 N2 O2'
_chemical_formula_sum 'C11 H14 N2 O2'
_chemical_formula_weight 206.24
_chemical_name_systematic
;
Ethyl 3-(4-methylbenzylidene)carbazate
;
_space_group_IT_number 14
_symmetry_cell_setting monoclinic
_symmetry_space_group_name_Hall '-P 2ybc'
_symmetry_space_group_name_H-M 'P 1 21/c 1'
_atom_sites_solution_hydrogens geom
_atom_sites_solution_primary direct
_atom_sites_solution_secondary difmap
_audit_creation_method SHELXL-97
_cell_angle_alpha 90.00
_cell_angle_beta 101.85(3)
_cell_angle_gamma 90.00
_cell_formula_units_Z 8
_cell_length_a 15.251(3)
_cell_length_b 8.2853(17)
_cell_length_c 18.139(4)
_cell_measurement_reflns_used 3927
_cell_measurement_temperature 293(2)
_cell_measurement_theta_max 27.48
_cell_measurement_theta_min 3.14
_cell_volume 2243.2(8)
_computing_cell_refinement 'SAINT (Bruker, 1997)'
_computing_data_collection 'SMART (Bruker, 1997)'
_computing_data_reduction 'SAINT (Bruker, 1997)'
_computing_molecular_graphics 'SHELXTL (Sheldrick, 2008)'
_computing_publication_material 'SHELXTL (Sheldrick, 2008)'
_computing_structure_refinement 'SHELXL97 (Sheldrick, 2008)'
_computing_structure_solution 'SHELXS97 (Sheldrick, 2008)'
_diffrn_ambient_temperature 293(2)
_diffrn_measured_fraction_theta_full 0.997
_diffrn_measured_fraction_theta_max 0.997
_diffrn_measurement_device_type 'Bruker SMART CCD'
_diffrn_measurement_method \w
_diffrn_radiation_monochromator graphite
_diffrn_radiation_source 'fine-focus sealed tube'
_diffrn_radiation_type MoK\a
_diffrn_radiation_wavelength 0.71073
_diffrn_reflns_av_R_equivalents 0.0369
_diffrn_reflns_av_sigmaI/netI 0.0306
_diffrn_reflns_limit_h_max 19
_diffrn_reflns_limit_h_min -19
_diffrn_reflns_limit_k_max 10
_diffrn_reflns_limit_k_min -10
_diffrn_reflns_limit_l_max 23
_diffrn_reflns_limit_l_min -20
_diffrn_reflns_number 21172
_diffrn_reflns_theta_full 27.48
_diffrn_reflns_theta_max 27.48
_diffrn_reflns_theta_min 3.14
_exptl_absorpt_coefficient_mu 0.085
_exptl_absorpt_correction_type none
_exptl_crystal_colour colorless
_exptl_crystal_density_diffrn 1.221
_exptl_crystal_density_method 'not measured'
_exptl_crystal_description block
_exptl_crystal_F_000 880
_exptl_crystal_size_max 0.22
_exptl_crystal_size_mid 0.21
_exptl_crystal_size_min 0.20
_refine_diff_density_max 0.236
_refine_diff_density_min -0.298
_refine_ls_extinction_coef 0.064(6)
_refine_ls_extinction_expression Fc^*^=kFc[1+0.001xFc^2^\l^3^/sin(2\q)]^-1/4^
_refine_ls_extinction_method 'SHELXL97 (Sheldrick, 2008)'
_refine_ls_goodness_of_fit_ref 1.083
_refine_ls_hydrogen_treatment constr
_refine_ls_matrix_type full
_refine_ls_number_parameters 272
_refine_ls_number_reflns 5128
_refine_ls_number_restraints 0
_refine_ls_restrained_S_all 1.083
_refine_ls_R_factor_all 0.0668
_refine_ls_R_factor_gt 0.0553
_refine_ls_shift/su_max 0.000
_refine_ls_shift/su_mean 0.000
_refine_ls_structure_factor_coef Fsqd
_refine_ls_weighting_details 'calc w=1/[\s^2^(Fo^2^)+(0.1115P)^2^+0.1779P] where P=(Fo^2^+2Fc^2^)/3'
_refine_ls_weighting_scheme calc
_refine_ls_wR_factor_gt 0.1612
_refine_ls_wR_factor_ref 0.1852
_reflns_number_gt 3927
_reflns_number_total 5128
_reflns_threshold_expression I>2\s(I)
_cod_data_source_file hb5473.cif
_cod_data_source_block I
_cod_original_cell_volume 2243.3(8)
_cod_original_sg_symbol_H-M 'P 21/c'
_cod_database_code 2226468
_cod_database_fobs_code 2226468

loop_
_symmetry_equiv_pos_as_xyz
'x, y, z'
'-x, y+1/2, -z+1/2'
'-x, -y, -z'
'x, -y-1/2, z-1/2'

loop_
_atom_site_type_symbol
_atom_site_label
_atom_site_fract_x
_atom_site_fract_y
_atom_site_fract_z
_atom_site_U_iso_or_equiv
_atom_site_adp_type
_atom_site_calc_flag
_atom_site_refinement_flags
_atom_site_occupancy
_atom_site_disorder_assembly
_atom_site_disorder_group
N N2A 0.37582(8) 0.81674(15) 0.31081(7) 0.0581(3) Uani d . 1 . .
O O2A 0.59141(7) 0.95340(14) 0.38400(6) 0.0669(3) Uani d . 1 . .
O O1B 0.46162(7) 0.81088(16) 0.00172(6) 0.0724(4) Uani d . 1 . .
N N1A 0.46022(8) 0.83572(16) 0.35399(7) 0.0617(3) Uani d . 1 . .
H H1AA 0.4760 0.7844 0.3958 0.074 Uiso calc R 1 . .
O O2B 0.57247(7) 0.80498(16) 0.10534(6) 0.0720(3) Uani d . 1 . .
N N1B 0.44923(9) 0.93461(17) 0.11143(6) 0.0642(4) Uani d . 1 . .
H H1BA 0.4757 0.9577 0.1568 0.077 Uiso calc R 1 . .
N N2B 0.36356(8) 0.98639(16) 0.08381(6) 0.0607(3) Uani d . 1 . .
C C5A 0.23044(9) 0.70401(17) 0.29857(8) 0.0542(3) Uani d . 1 . .
O O1A 0.50636(8) 1.00212(17) 0.26947(6) 0.0762(4) Uani d . 1 . .
C C3A 0.51804(10) 0.93606(19) 0.32980(7) 0.0570(3) Uani d . 1 . .
C C5B 0.23472(10) 1.12384(18) 0.10486(7) 0.0574(4) Uani d . 1 . .
C C3B 0.49157(10) 0.84683(19) 0.06658(8) 0.0602(4) Uani d . 1 . .
C C8A 0.04993(10) 0.66046(18) 0.22712(9) 0.0599(4) Uani d . 1 . .
C C4A 0.32349(10) 0.72637(19) 0.33783(8) 0.0598(4) Uani d . 1 . .
H H4AA 0.3444 0.6734 0.3832 0.072 Uiso calc R 1 . .
C C4B 0.32641(11) 1.06587(18) 0.12903(8) 0.0598(4) Uani d . 1 . .
H H4BA 0.3578 1.0871 0.1777 0.072 Uiso calc R 1 . .
C C9A 0.10661(10) 0.7566(2) 0.19601(8) 0.0646(4) Uani d . 1 . .
H H9AA 0.0845 0.8079 0.1504 0.077 Uiso calc R 1 . .
C C10A 0.19508(10) 0.77894(19) 0.23044(8) 0.0613(4) Uani d . 1 . .
H H10A 0.2314 0.8447 0.2079 0.074 Uiso calc R 1 . .
C C6B 0.19536(12) 1.2192(2) 0.15151(9) 0.0701(4) Uani d . 1 . .
H H6BA 0.2277 1.2459 0.1992 0.084 Uiso calc R 1 . .
C C6A 0.17352(12) 0.6081(2) 0.32983(9) 0.0718(4) Uani d . 1 . .
H H6AA 0.1954 0.5560 0.3753 0.086 Uiso calc R 1 . .
C C2A 0.65982(10) 1.0586(2) 0.36603(10) 0.0683(4) Uani d . 1 . .
H H2AB 0.6337 1.1604 0.3461 0.082 Uiso calc R 1 . .
H H2AC 0.6883 1.0087 0.3286 0.082 Uiso calc R 1 . .
C C10B 0.18358(12) 1.0863(2) 0.03459(9) 0.0721(4) Uani d . 1 . .
H H10B 0.2083 1.0225 0.0019 0.087 Uiso calc R 1 . .
C C8B 0.05775(12) 1.2381(2) 0.05846(10) 0.0684(4) Uani d . 1 . .
C C9B 0.09748(13) 1.1412(2) 0.01226(10) 0.0763(5) Uani d . 1 . .
H H9BA 0.0649 1.1128 -0.0351 0.092 Uiso calc R 1 . .
C C2B 0.62646(11) 0.7096(3) 0.06543(10) 0.0753(5) Uani d . 1 . .
H H2BB 0.6391 0.7694 0.0228 0.090 Uiso calc R 1 . .
H H2BC 0.5954 0.6108 0.0470 0.090 Uiso calc R 1 . .
C C7A 0.08469(12) 0.5880(2) 0.29489(10) 0.0742(5) Uani d . 1 . .
H H7AA 0.0478 0.5240 0.3177 0.089 Uiso calc R 1 . .
C C11A -0.04662(11) 0.6351(3) 0.18905(11) 0.0790(5) Uani d . 1 . .
H H11A -0.0593 0.6943 0.1426 0.118 Uiso calc R 1 . .
H H11B -0.0848 0.6726 0.2214 0.118 Uiso calc R 1 . .
H H11C -0.0572 0.5222 0.1789 0.118 Uiso calc R 1 . .
C C1B 0.71149(13) 0.6717(3) 0.12010(12) 0.0866(6) Uani d . 1 . .
H H1BB 0.7493 0.6069 0.0957 0.130 Uiso calc R 1 . .
H H1BC 0.6979 0.6137 0.1622 0.130 Uiso calc R 1 . .
H H1BD 0.7418 0.7704 0.1375 0.130 Uiso calc R 1 . .
C C11B -0.03689(13) 1.2974(3) 0.03316(13) 0.0880(6) Uani d . 1 . .
H H11D -0.0531 1.3622 0.0722 0.132 Uiso calc R 1 . .
H H11E -0.0768 1.2068 0.0228 0.132 Uiso calc R 1 . .
H H11F -0.0413 1.3611 -0.0117 0.132 Uiso calc R 1 . .
C C7B 0.10868(13) 1.2758(2) 0.12853(10) 0.0751(5) Uani d . 1 . .
H H7BA 0.0841 1.3406 0.1609 0.090 Uiso calc R 1 . .
C C1A 0.72665(12) 1.0856(3) 0.43748(11) 0.0850(5) Uani d . 1 . .
H H1AB 0.7731 1.1560 0.4280 0.127 Uiso calc R 1 . .
H H1AC 0.7523 0.9842 0.4563 0.127 Uiso calc R 1 . .
H H1AD 0.6975 1.1342 0.4741 0.127 Uiso calc R 1 . .

loop_
_atom_site_aniso_label
_atom_site_aniso_U_11
_atom_site_aniso_U_22
_atom_site_aniso_U_33
_atom_site_aniso_U_12
_atom_site_aniso_U_13
_atom_site_aniso_U_23
N2A 0.0505(6) 0.0690(8) 0.0487(6) 0.0009(5) -0.0044(5) -0.0021(5)
O2A 0.0542(6) 0.0850(7) 0.0551(6) -0.0096(5) -0.0035(5) 0.0072(5)
O1B 0.0614(6) 0.1030(9) 0.0472(6) 0.0021(6) -0.0020(5) -0.0095(5)
N1A 0.0536(6) 0.0772(8) 0.0471(6) -0.0042(6) -0.0061(5) 0.0053(5)
O2B 0.0601(6) 0.1023(9) 0.0481(5) 0.0065(6) -0.0017(5) -0.0001(5)
N1B 0.0608(7) 0.0869(9) 0.0402(6) 0.0023(6) -0.0008(5) -0.0012(5)
N2B 0.0597(7) 0.0715(8) 0.0474(6) -0.0014(6) 0.0031(5) 0.0050(5)
C5A 0.0523(7) 0.0578(8) 0.0488(7) 0.0031(5) 0.0018(6) -0.0010(5)
O1A 0.0757(7) 0.1016(9) 0.0463(6) -0.0109(6) 0.0007(5) 0.0080(5)
C3A 0.0547(7) 0.0680(9) 0.0450(7) 0.0018(6) 0.0023(6) -0.0040(6)
C5B 0.0662(8) 0.0594(8) 0.0453(7) -0.0043(6) 0.0082(6) 0.0064(6)
C3B 0.0567(8) 0.0755(9) 0.0442(7) -0.0056(6) 0.0007(6) 0.0042(6)
C8A 0.0523(7) 0.0629(8) 0.0612(8) 0.0035(6) 0.0042(6) -0.0077(6)
C4A 0.0572(8) 0.0666(9) 0.0496(7) 0.0027(6) -0.0034(6) 0.0031(6)
C4B 0.0657(8) 0.0679(9) 0.0431(6) -0.0045(7) 0.0051(6) 0.0040(6)
C9A 0.0560(8) 0.0822(10) 0.0514(7) 0.0064(7) 0.0014(6) 0.0093(7)
C10A 0.0529(7) 0.0740(9) 0.0550(8) 0.0014(6) 0.0061(6) 0.0110(7)
C6B 0.0803(10) 0.0777(10) 0.0496(8) 0.0010(8) 0.0072(7) -0.0044(7)
C6A 0.0706(9) 0.0798(11) 0.0590(8) -0.0036(8) -0.0009(7) 0.0188(7)
C2A 0.0554(8) 0.0760(10) 0.0712(9) -0.0050(7) 0.0075(7) 0.0037(8)
C10B 0.0715(10) 0.0894(12) 0.0523(8) 0.0067(8) 0.0053(7) -0.0092(7)
C8B 0.0705(9) 0.0667(9) 0.0666(9) 0.0018(7) 0.0104(8) 0.0097(7)
C9B 0.0732(10) 0.0930(12) 0.0564(8) 0.0049(9) -0.0014(8) -0.0046(8)
C2B 0.0592(9) 0.1050(13) 0.0598(9) 0.0058(8) 0.0076(7) 0.0037(8)
C7A 0.0643(9) 0.0819(11) 0.0731(10) -0.0112(8) 0.0068(8) 0.0157(8)
C11A 0.0554(8) 0.0934(13) 0.0820(11) -0.0039(8) 0.0001(8) -0.0089(9)
C1B 0.0635(10) 0.1040(14) 0.0834(12) 0.0040(9) -0.0052(9) 0.0051(10)
C11B 0.0766(12) 0.0861(13) 0.0963(14) 0.0124(9) 0.0058(10) 0.0095(10)
C7B 0.0807(11) 0.0774(11) 0.0670(10) 0.0106(8) 0.0146(9) -0.0050(8)
C1A 0.0609(9) 0.1028(14) 0.0836(12) -0.0139(9) -0.0028(9) -0.0013(10)

loop_
_atom_type_symbol
_atom_type_description
_atom_type_scat_dispersion_real
_atom_type_scat_dispersion_imag
_atom_type_scat_source
C C 0.0033 0.0016 'International Tables Vol C Tables 4.2.6.8 and 6.1.1.4'
H H 0.0000 0.0000 'International Tables Vol C Tables 4.2.6.8 and 6.1.1.4'
N N 0.0061 0.0033 'International Tables Vol C Tables 4.2.6.8 and 6.1.1.4'
O O 0.0106 0.0060 'International Tables Vol C Tables 4.2.6.8 and 6.1.1.4'

loop_
_geom_angle_atom_site_label_1
_geom_angle_atom_site_label_2
_geom_angle_atom_site_label_3
_geom_angle_site_symmetry_1
_geom_angle_site_symmetry_3
_geom_angle
_geom_angle_publ_flag
C4A N2A N1A . . 116.09(12) ?
C3A O2A C2A . . 115.62(12) ?
C3A N1A N2A . . 118.98(12) ?
C3A N1A H1AA . . 120.5 ?
N2A N1A H1AA . . 120.5 ?
C3B O2B C2B . . 116.12(12) ?
C3B N1B N2B . . 119.14(12) ?
C3B N1B H1BA . . 120.4 ?
N2B N1B H1BA . . 120.4 ?
C4B N2B N1B . . 116.38(12) ?
C6A C5A C10A . . 117.40(13) ?
C6A C5A C4A . . 120.10(13) ?
C10A C5A C4A . . 122.49(13) ?
O1A C3A O2A . . 124.40(14) ?
O1A C3A N1A . . 126.25(14) ?
O2A C3A N1A . . 109.35(12) ?
C6B C5B C10B . . 117.28(15) ?
C6B C5B C4B . . 120.97(13) ?
C10B C5B C4B . . 121.75(15) ?
O1B C3B O2B . . 124.93(15) ?
O1B C3B N1B . . 125.97(15) ?
O2B C3B N1B . . 109.10(12) ?
C7A C8A C9A . . 117.39(14) ?
C7A C8A C11A . . 120.69(15) ?
C9A C8A C11A . . 121.92(15) ?
N2A C4A C5A . . 120.84(13) ?
N2A C4A H4AA . . 119.6 ?
C5A C4A H4AA . . 119.6 ?
N2B C4B C5B . . 120.22(13) ?
N2B C4B H4BA . . 119.9 ?
C5B C4B H4BA . . 119.9 ?
C10A C9A C8A . . 122.00(14) ?
C10A C9A H9AA . . 119.0 ?
C8A C9A H9AA . . 119.0 ?
C9A C10A C5A . . 120.56(14) ?
C9A C10A H10A . . 119.7 ?
C5A C10A H10A . . 119.7 ?
C5B C6B C7B . . 121.16(15) ?
C5B C6B H6BA . . 119.4 ?
C7B C6B H6BA . . 119.4 ?
C5A C6A C7A . . 121.36(14) ?
C5A C6A H6AA . . 119.3 ?
C7A C6A H6AA . . 119.3 ?
O2A C2A C1A . . 106.88(14) ?
O2A C2A H2AB . . 110.3 ?
C1A C2A H2AB . . 110.3 ?
O2A C2A H2AC . . 110.3 ?
C1A C2A H2AC . . 110.3 ?
H2AB C2A H2AC . . 108.6 ?
C9B C10B C5B . . 121.43(16) ?
C9B C10B H10B . . 119.3 ?
C5B C10B H10B . . 119.3 ?
C7B C8B C9B . . 116.98(16) ?
C7B C8B C11B . . 121.96(17) ?
C9B C8B C11B . . 121.05(16) ?
C10B C9B C8B . . 121.66(16) ?
C10B C9B H9BA . . 119.2 ?
C8B C9B H9BA . . 119.2 ?
O2B C2B C1B . . 106.82(15) ?
O2B C2B H2BB . . 110.4 ?
C1B C2B H2BB . . 110.4 ?
O2B C2B H2BC . . 110.4 ?
C1B C2B H2BC . . 110.4 ?
H2BB C2B H2BC . . 108.6 ?
C8A C7A C6A . . 121.28(15) ?
C8A C7A H7AA . . 119.4 ?
C6A C7A H7AA . . 119.4 ?
C8A C11A H11A . . 109.5 ?
C8A C11A H11B . . 109.5 ?
H11A C11A H11B . . 109.5 ?
C8A C11A H11C . . 109.5 ?
H11A C11A H11C . . 109.5 ?
H11B C11A H11C . . 109.5 ?
C2B C1B H1BB . . 109.5 ?
C2B C1B H1BC . . 109.5 ?
H1BB C1B H1BC . . 109.5 ?
C2B C1B H1BD . . 109.5 ?
H1BB C1B H1BD . . 109.5 ?
H1BC C1B H1BD . . 109.5 ?
C8B C11B H11D . . 109.5 ?
C8B C11B H11E . . 109.5 ?
H11D C11B H11E . . 109.5 ?
C8B C11B H11F . . 109.5 ?
H11D C11B H11F . . 109.5 ?
H11E C11B H11F . . 109.5 ?
C8B C7B C6B . . 121.48(16) ?
C8B C7B H7BA . . 119.3 ?
C6B C7B H7BA . . 119.3 ?
C2A C1A H1AB . . 109.5 ?
C2A C1A H1AC . . 109.5 ?
H1AB C1A H1AC . . 109.5 ?
C2A C1A H1AD . . 109.5 ?
H1AB C1A H1AD . . 109.5 ?
H1AC C1A H1AD . . 109.5 ?

loop_
_geom_bond_atom_site_label_1
_geom_bond_atom_site_label_2
_geom_bond_site_symmetry_2
_geom_bond_distance
_geom_bond_publ_flag
N2A C4A . 1.2641(19) ?
N2A N1A . 1.3716(17) ?
O2A C3A . 1.3371(17) ?
O2A C2A . 1.4471(19) ?
O1B C3B . 1.2086(18) ?
N1A C3A . 1.349(2) ?
N1A H1AA . 0.8600 ?
O2B C3B . 1.3345(18) ?
O2B C2B . 1.439(2) ?
N1B C3B . 1.350(2) ?
N1B N2B . 1.3687(18) ?
N1B H1BA . 0.8600 ?
N2B C4B . 1.2722(19) ?
C5A C6A . 1.382(2) ?
C5A C10A . 1.389(2) ?
C5A C4A . 1.4631(19) ?
O1A C3A . 1.2036(17) ?
C5B C6B . 1.382(2) ?
C5B C10B . 1.386(2) ?
C5B C4B . 1.458(2) ?
C8A C7A . 1.373(2) ?
C8A C9A . 1.379(2) ?
C8A C11A . 1.507(2) ?
C4A H4AA . 0.9300 ?
C4B H4BA . 0.9300 ?
C9A C10A . 1.378(2) ?
C9A H9AA . 0.9300 ?
C10A H10A . 0.9300 ?
C6B C7B . 1.384(2) ?
C6B H6BA . 0.9300 ?
C6A C7A . 1.383(2) ?
C6A H6AA . 0.9300 ?
C2A C1A . 1.492(2) ?
C2A H2AB . 0.9700 ?
C2A H2AC . 0.9700 ?
C10B C9B . 1.370(3) ?
C10B H10B . 0.9300 ?
C8B C7B . 1.382(3) ?
C8B C9B . 1.386(3) ?
C8B C11B . 1.505(3) ?
C9B H9BA . 0.9300 ?
C2B C1B . 1.495(2) ?
C2B H2BB . 0.9700 ?
C2B H2BC . 0.9700 ?
C7A H7AA . 0.9300 ?
C11A H11A . 0.9600 ?
C11A H11B . 0.9600 ?
C11A H11C . 0.9600 ?
C1B H1BB . 0.9600 ?
C1B H1BC . 0.9600 ?
C1B H1BD . 0.9600 ?
C11B H11D . 0.9600 ?
C11B H11E . 0.9600 ?
C11B H11F . 0.9600 ?
C7B H7BA . 0.9300 ?
C1A H1AB . 0.9600 ?
C1A H1AC . 0.9600 ?
C1A H1AD . 0.9600 ?

loop_
_geom_hbond_atom_site_label_D
_geom_hbond_atom_site_label_H
_geom_hbond_atom_site_label_A
_geom_hbond_site_symmetry_A
_geom_hbond_distance_DH
_geom_hbond_distance_HA
_geom_hbond_distance_DA
_geom_hbond_angle_DHA
N1B H1BA O1A . 0.86 2.03 2.8747(17) 165
N1A H1AA O1B 4_576 0.86 2.13 2.9383(17) 157
